data_4037627
loop_
_publ_author_name
'Liu, Xiaochen'
'Hong, Dongsub'
'Sapir, Netanel G.'
'Yang, Wen'
'Hersh, William H.'
'Leung, Pak-Hing'
'Yang, Dingqiao'
'Chen, Yu'

_publ_section_title
;
 Iron-Catalyzed Transfer Hydrogenation in Aged
 <i>N</i>-Methyl-2-pyrrolidone: Reductive Ring-Opening of
 3,5-Disubstituted Isoxazoles and Isoxazolines.
;
_journal_issue 24
_journal_name_full 'The Journal of organic chemistry'
_journal_page_first 16204
_journal_page_last 16213
_journal_paper_doi 10.1021/acs.joc.9b02733
_journal_volume 84
_journal_year 2019
_chemical_formula_moiety 'C15 H18 O4'
_chemical_formula_sum 'C15 H18 O4'
_chemical_formula_weight 262.29
_chemical_name_systematic 'methyl (Z)-4-(1-hydroxy-4,4-dimethyl-3-oxopent-1-en-1-yl)benzoate'
_space_group_crystal_system monoclinic
_space_group_IT_number 14
_space_group_name_Hall '-P 2yn'
_space_group_name_H-M_alt 'P 1 21/n 1'
_atom_sites_solution_hydrogens mixed
_atom_sites_solution_primary direct
_atom_sites_solution_secondary difmap
_audit_creation_method SHELXL-2016/6
_cell_angle_alpha 90
_cell_angle_beta 98.7540(10)
_cell_angle_gamma 90
_cell_formula_units_Z 4
_cell_length_a 6.1597(5)
_cell_length_b 21.6415(17)
_cell_length_c 9.9582(8)
_cell_measurement_reflns_used 9163
_cell_measurement_temperature 100(2)
_cell_measurement_theta_max 27.128
_cell_measurement_theta_min 2.273
_cell_volume 1312.02(18)
_computing_cell_refinement 'APEX3 v2017.3-0 (Bruker AXS)'
_computing_data_collection 'Bruker Instrument Service v2011.6.0.0'
_computing_data_reduction 'SAINT V8.38A (Bruker AXS, 2017)'
_computing_molecular_graphics 'shelXle (C. B. Huebschle, rev 833)'
_computing_publication_material 'Mercury 4.1.0 (Build 235322), 2019'
_computing_structure_refinement 'SHELXL-2016/6 (Sheldrick, 2016)'
_computing_structure_solution 'SHELXT 2014/5 (Sheldrick, 2014)'
_diffrn_ambient_temperature 100(2)
_diffrn_detector_area_resol_mean 8.3333
_diffrn_measured_fraction_theta_full 1.000
_diffrn_measured_fraction_theta_max 1.000
_diffrn_measurement_device_type 'Bruker Breeze CCD'
_diffrn_measurement_method '\f and \w scans'
_diffrn_radiation_type MoK\a
_diffrn_radiation_wavelength 0.71073
_diffrn_reflns_av_R_equivalents 0.0204
_diffrn_reflns_av_unetI/netI 0.0131
_diffrn_reflns_Laue_measured_fraction_full 1.000
_diffrn_reflns_Laue_measured_fraction_max 1.000
_diffrn_reflns_limit_h_max 7
_diffrn_reflns_limit_h_min -7
_diffrn_reflns_limit_k_max 27
_diffrn_reflns_limit_k_min -27
_diffrn_reflns_limit_l_max 12
_diffrn_reflns_limit_l_min -12
_diffrn_reflns_number 15047
_diffrn_reflns_point_group_measured_fraction_full 1.000
_diffrn_reflns_point_group_measured_fraction_max 1.000
_diffrn_reflns_theta_full 25.242
_diffrn_reflns_theta_max 27.101
_diffrn_reflns_theta_min 1.882
_diffrn_source 'fine-focus tube'
_exptl_absorpt_coefficient_mu 0.096
_exptl_absorpt_correction_type multi-scan
_exptl_absorpt_process_details 'SADABS-2016/2 (Bruker AXS)'
_exptl_crystal_colour 'clear colourless'
_exptl_crystal_density_diffrn 1.328
_exptl_crystal_density_method 'not measured'
_exptl_crystal_description irregular
_exptl_crystal_F_000 560
_exptl_crystal_size_max 0.678
_exptl_crystal_size_mid 0.620
_exptl_crystal_size_min 0.608
_exptl_transmission_factor_max 0.7455
_exptl_transmission_factor_min 0.6982
_refine_diff_density_max 0.362
_refine_diff_density_min -0.236
_refine_diff_density_rms 0.047
_refine_ls_extinction_method none
_refine_ls_goodness_of_fit_ref 1.029
_refine_ls_hydrogen_treatment mixed
_refine_ls_matrix_type full
_refine_ls_number_parameters 180
_refine_ls_number_reflns 2883
_refine_ls_number_restraints 0
_refine_ls_restrained_S_all 1.029
_refine_ls_R_factor_all 0.0387
_refine_ls_R_factor_gt 0.0362
_refine_ls_shift/su_max 0.001
_refine_ls_shift/su_mean 0.000
_refine_ls_structure_factor_coef Fsqd
_refine_ls_weighting_details 'w=1/[\s^2^(Fo^2^)+(0.0470P)^2^+0.5575P] where P=(Fo^2^+2Fc^2^)/3'
_refine_ls_weighting_scheme calc
_refine_ls_wR_factor_gt 0.0921
_refine_ls_wR_factor_ref 0.0942
_reflns_Friedel_coverage 0.000
_reflns_number_gt 2694
_reflns_number_total 2883
_reflns_threshold_expression 'I > 2\s(I)'
_cod_data_source_file jo9b02733_si_001.cif
_cod_data_source_block YC_3_XL_22_p338_0m_a
_cod_depositor_comments 'Adding full bibliography for 4037627.cif.'
_cod_original_sg_symbol_H-M 'P 21/n'
_cod_database_code 4037627
_shelx_space_group_comment
;
The symmetry employed for this shelxl refinement is uniquely defined
by the following loop, which should always be used as a source of
symmetry information in preference to the above space-group names.
They are only intended as comments.
;
_shelx_estimated_absorpt_t_min 0.938
_shelx_estimated_absorpt_t_max 0.944

loop_
_space_group_symop_operation_xyz
'x, y, z'
'-x+1/2, y+1/2, -z+1/2'
'-x, -y, -z'
'x-1/2, -y-1/2, z-1/2'

loop_
_atom_site_label
_atom_site_type_symbol
_atom_site_fract_x
_atom_site_fract_y
_atom_site_fract_z
_atom_site_U_iso_or_equiv
_atom_site_adp_type
_atom_site_occupancy
_atom_site_site_symmetry_order
_atom_site_calc_flag
_atom_site_refinement_flags_posn
_atom_site_refinement_flags_adp
O1 O 0.11900(12) 0.32542(3) 0.70873(8) 0.01742(18) Uani 1 1 d . .
H1 H 0.065(4) 0.3732(11) 0.619(2) 0.078(7) Uiso 1 1 d . .
O2 O 0.08230(12) 0.40748(4) 0.53883(8) 0.01795(18) Uani 1 1 d . .
O3 O 0.47460(13) 0.60015(4) 0.07353(8) 0.02027(19) Uani 1 1 d . .
O4 O 0.77947(12) 0.54170(3) 0.09002(8) 0.01827(18) Uani 1 1 d . .
C1 C 0.42275(17) 0.25535(5) 0.75134(10) 0.0141(2) Uani 1 1 d . .
C2 C 0.30603(16) 0.31084(5) 0.67892(10) 0.0130(2) Uani 1 1 d . .
C3 C 0.39523(16) 0.34455(5) 0.57732(10) 0.0140(2) Uani 1 1 d . .
H3 H 0.535161 0.333882 0.555222 0.017 Uiso 1 1 calc R U
C4 C 0.27740(16) 0.39289(5) 0.51095(10) 0.0129(2) Uani 1 1 d . .
C5 C 0.67300(18) 0.26186(6) 0.76645(12) 0.0221(2) Uani 1 1 d . .
H5A H 0.718689 0.261117 0.676402 0.033 Uiso 1 1 calc R U
H5B H 0.742593 0.227546 0.821094 0.033 Uiso 1 1 calc R U
H5C H 0.717759 0.301087 0.811520 0.033 Uiso 1 1 calc R U
C6 C 0.35272(18) 0.24793(5) 0.89179(11) 0.0180(2) Uani 1 1 d . .
H6A H 0.192728 0.243452 0.881532 0.027 Uiso 1 1 calc R U
H6B H 0.397881 0.284486 0.947141 0.027 Uiso 1 1 calc R U
H6C H 0.422794 0.211117 0.936438 0.027 Uiso 1 1 calc R U
C7 C 0.3487(2) 0.19832(5) 0.66383(11) 0.0220(2) Uani 1 1 d . .
H7A H 0.189201 0.193510 0.656744 0.033 Uiso 1 1 calc R U
H7B H 0.421677 0.161401 0.706155 0.033 Uiso 1 1 calc R U
H7C H 0.388208 0.203756 0.572870 0.033 Uiso 1 1 calc R U
C8 C 0.35829(16) 0.43252(5) 0.40720(10) 0.0129(2) Uani 1 1 d . .
C9 C 0.23714(16) 0.48519(5) 0.36135(10) 0.0147(2) Uani 1 1 d . .
H9 H 0.103617 0.494047 0.394248 0.018 Uiso 1 1 calc R U
C10 C 0.31135(17) 0.52449(5) 0.26810(10) 0.0151(2) Uani 1 1 d . .
H10 H 0.228882 0.560281 0.237815 0.018 Uiso 1 1 calc R U
C11 C 0.50627(17) 0.51170(5) 0.21865(10) 0.0136(2) Uani 1 1 d . .
C12 C 0.62677(17) 0.45890(5) 0.26300(10) 0.0156(2) Uani 1 1 d . .
H12 H 0.759305 0.449867 0.229110 0.019 Uiso 1 1 calc R U
C13 C 0.55292(17) 0.41968(5) 0.35652(11) 0.0157(2) Uani 1 1 d . .
H13 H 0.635272 0.383806 0.386361 0.019 Uiso 1 1 calc R U
C14 C 0.58064(17) 0.55616(5) 0.11996(10) 0.0145(2) Uani 1 1 d . .
C15 C 0.86921(18) 0.58503(5) 0.00184(11) 0.0194(2) Uani 1 1 d . .
H15A H 1.009760 0.569377 -0.018756 0.029 Uiso 1 1 calc R U
H15B H 0.892207 0.625137 0.047487 0.029 Uiso 1 1 calc R U
H15C H 0.766297 0.589863 -0.082790 0.029 Uiso 1 1 calc R U

loop_
_atom_site_aniso_label
_atom_site_aniso_U_11
_atom_site_aniso_U_22
_atom_site_aniso_U_33
_atom_site_aniso_U_23
_atom_site_aniso_U_13
_atom_site_aniso_U_12
O1 0.0143(4) 0.0193(4) 0.0196(4) 0.0032(3) 0.0055(3) 0.0011(3)
O2 0.0148(4) 0.0187(4) 0.0216(4) 0.0044(3) 0.0068(3) 0.0034(3)
O3 0.0218(4) 0.0170(4) 0.0223(4) 0.0060(3) 0.0043(3) 0.0012(3)
O4 0.0191(4) 0.0175(4) 0.0198(4) 0.0050(3) 0.0081(3) -0.0001(3)
C1 0.0147(5) 0.0141(5) 0.0134(5) 0.0022(4) 0.0025(4) -0.0005(4)
C2 0.0131(5) 0.0130(5) 0.0124(5) -0.0026(4) 0.0005(4) -0.0021(4)
C3 0.0136(5) 0.0146(5) 0.0143(5) 0.0002(4) 0.0038(4) -0.0001(4)
C4 0.0137(5) 0.0129(5) 0.0122(4) -0.0029(4) 0.0022(4) -0.0018(4)
C5 0.0152(5) 0.0271(6) 0.0240(6) 0.0109(5) 0.0027(4) 0.0025(4)
C6 0.0201(5) 0.0193(5) 0.0149(5) 0.0043(4) 0.0035(4) -0.0001(4)
C7 0.0308(6) 0.0152(5) 0.0193(5) -0.0008(4) 0.0015(4) 0.0020(4)
C8 0.0145(5) 0.0123(5) 0.0116(4) -0.0013(4) 0.0009(4) -0.0013(4)
C9 0.0130(5) 0.0155(5) 0.0157(5) -0.0006(4) 0.0027(4) 0.0011(4)
C10 0.0164(5) 0.0125(5) 0.0158(5) 0.0004(4) 0.0005(4) 0.0021(4)
C11 0.0163(5) 0.0122(5) 0.0119(4) -0.0007(4) 0.0008(4) -0.0026(4)
C12 0.0147(5) 0.0162(5) 0.0165(5) 0.0000(4) 0.0045(4) 0.0012(4)
C13 0.0166(5) 0.0139(5) 0.0166(5) 0.0023(4) 0.0024(4) 0.0028(4)
C14 0.0169(5) 0.0137(5) 0.0126(5) -0.0018(4) 0.0013(4) -0.0023(4)
C15 0.0220(5) 0.0191(5) 0.0185(5) 0.0033(4) 0.0082(4) -0.0036(4)

loop_
_atom_type_symbol
_atom_type_description
_atom_type_scat_dispersion_real
_atom_type_scat_dispersion_imag
_atom_type_scat_source
C C 0.0033 0.0016 'International Tables Vol C Tables 4.2.6.8 and 6.1.1.4'
H H 0.0000 0.0000 'International Tables Vol C Tables 4.2.6.8 and 6.1.1.4'
O O 0.0106 0.0060 'International Tables Vol C Tables 4.2.6.8 and 6.1.1.4'

loop_
_geom_angle_atom_site_label_1
_geom_angle_atom_site_label_2
_geom_angle_atom_site_label_3
_geom_angle
C2 O1 H1 100.0(9)
C4 O2 H1 100.5(11)
C14 O4 C15 115.39(8)
C2 C1 C5 111.66(8)
C2 C1 C6 109.65(8)
C5 C1 C6 109.78(9)
C2 C1 C7 106.63(8)
C5 C1 C7 109.64(9)
C6 C1 C7 109.40(9)
O1 C2 C3 119.99(9)
O1 C2 C1 117.63(9)
C3 C2 C1 122.34(9)
C4 C3 C2 119.74(9)
C4 C3 H3 120.1
C2 C3 H3 120.1
O2 C4 C3 120.78(9)
O2 C4 C8 115.02(9)
C3 C4 C8 124.19(9)
C1 C5 H5A 109.5
C1 C5 H5B 109.5
H5A C5 H5B 109.5
C1 C5 H5C 109.5
H5A C5 H5C 109.5
H5B C5 H5C 109.5
C1 C6 H6A 109.5
C1 C6 H6B 109.5
H6A C6 H6B 109.5
C1 C6 H6C 109.5
H6A C6 H6C 109.5
H6B C6 H6C 109.5
C1 C7 H7A 109.5
C1 C7 H7B 109.5
H7A C7 H7B 109.5
C1 C7 H7C 109.5
H7A C7 H7C 109.5
H7B C7 H7C 109.5
C13 C8 C9 119.20(9)
C13 C8 C4 122.22(9)
C9 C8 C4 118.56(9)
C10 C9 C8 120.25(9)
C10 C9 H9 119.9
C8 C9 H9 119.9
C9 C10 C11 120.30(9)
C9 C10 H10 119.8
C11 C10 H10 119.8
C10 C11 C12 119.71(9)
C10 C11 C14 118.10(9)
C12 C11 C14 122.18(9)
C13 C12 C11 120.00(9)
C13 C12 H12 120.0
C11 C12 H12 120.0
C12 C13 C8 120.52(9)
C12 C13 H13 119.7
C8 C13 H13 119.7
O3 C14 O4 123.96(9)
O3 C14 C11 123.87(10)
O4 C14 C11 112.17(9)
O4 C15 H15A 109.5
O4 C15 H15B 109.5
H15A C15 H15B 109.5
O4 C15 H15C 109.5
H15A C15 H15C 109.5
H15B C15 H15C 109.5

loop_
_geom_bond_atom_site_label_1
_geom_bond_atom_site_label_2
_geom_bond_distance
O1 C2 1.2724(12)
O1 H1 1.37(2)
O2 C4 1.3125(12)
O2 H1 1.11(2)
O3 C14 1.2062(13)
O4 C14 1.3409(13)
O4 C15 1.4505(12)
C1 C2 1.5237(14)
C1 C5 1.5323(14)
C1 C6 1.5335(14)
C1 C7 1.5393(15)
C2 C3 1.4236(14)
C3 C4 1.3827(14)
C3 H3 0.9500
C4 C8 1.4859(14)
C5 H5A 0.9800
C5 H5B 0.9800
C5 H5C 0.9800
C6 H6A 0.9800
C6 H6B 0.9800
C6 H6C 0.9800
C7 H7A 0.9800
C7 H7B 0.9800
C7 H7C 0.9800
C8 C13 1.3976(14)
C8 C9 1.4004(14)
C9 C10 1.3869(15)
C9 H9 0.9500
C10 C11 1.3930(14)
C10 H10 0.9500
C11 C12 1.3971(14)
C11 C14 1.4961(14)
C12 C13 1.3870(14)
C12 H12 0.9500
C13 H13 0.9500
C15 H15A 0.9800
C15 H15B 0.9800
C15 H15C 0.9800

loop_
_geom_torsion_atom_site_label_1
_geom_torsion_atom_site_label_2
_geom_torsion_atom_site_label_3
_geom_torsion_atom_site_label_4
_geom_torsion
C5 C1 C2 O1 -150.42(9)
C6 C1 C2 O1 -28.52(12)
C7 C1 C2 O1 89.83(11)
C5 C1 C2 C3 31.97(13)
C6 C1 C2 C3 153.88(9)
C7 C1 C2 C3 -87.77(11)
O1 C2 C3 C4 -0.31(15)
C1 C2 C3 C4 177.23(9)
C2 C3 C4 O2 -1.15(15)
C2 C3 C4 C8 177.65(9)
O2 C4 C8 C13 -173.77(9)
C3 C4 C8 C13 7.37(15)
O2 C4 C8 C9 7.69(13)
C3 C4 C8 C9 -171.17(9)
C13 C8 C9 C10 -0.83(15)
C4 C8 C9 C10 177.76(9)
C8 C9 C10 C11 0.39(15)
C9 C10 C11 C12 0.24(15)
C9 C10 C11 C14 -179.02(9)
C10 C11 C12 C13 -0.40(15)
C14 C11 C12 C13 178.83(9)
C11 C12 C13 C8 -0.06(16)
C9 C8 C13 C12 0.67(15)
C4 C8 C13 C12 -177.87(9)
C15 O4 C14 O3 3.42(15)
C15 O4 C14 C11 -176.07(8)
C10 C11 C14 O3 -5.27(15)
C12 C11 C14 O3 175.49(10)
C10 C11 C14 O4 174.23(9)
C12 C11 C14 O4 -5.01(14)
